data_4133362
loop_
_publ_author_name
'Zhang, Congcong'
'Hou, Guohua'
'Zi, Guofu'
'Ding, Wanjian'
'Walter, Marc D.'

_publ_section_title
;
 A Base-Free Terminal Actinide Phosphinidene Metallocene: Synthesis,
 Structure, Reactivity, and Computational Studies.
;
_journal_issue 43
_journal_name_full 'Journal of the American Chemical Society'
_journal_page_first 14511
_journal_page_last 14525
_journal_paper_doi 10.1021/jacs.8b09746
_journal_volume 140
_journal_year 2018
_chemical_formula_moiety '1.5(C6 H6), C59 H98 N P Th'
_chemical_formula_sum 'C68 H107 N P Th'
_chemical_formula_weight 1201.55
_space_group_crystal_system triclinic
_space_group_IT_number 2
_space_group_name_Hall '-P 1'
_space_group_name_H-M_alt 'P -1'
_atom_sites_solution_hydrogens geom
_audit_creation_date 2018-10-04
_audit_creation_method
;
Olex2 1.2
(compiled 2017.03.28 svn.r3405 for OlexSys, GUI svn.r5337)
;
_cell_angle_alpha 77.538(2)
_cell_angle_beta 83.282(2)
_cell_angle_gamma 75.504(3)
_cell_formula_units_Z 2
_cell_length_a 10.7690(4)
_cell_length_b 15.6072(4)
_cell_length_c 19.4589(5)
_cell_measurement_reflns_used 12558
_cell_measurement_temperature 100.00(10)
_cell_measurement_theta_max 72.9870
_cell_measurement_theta_min 4.1150
_cell_volume 3084.95(17)
_computing_cell_refinement 'CrysAlisPro 1.171.39.32a (Rigaku OD, 2017)'
_computing_data_collection 'CrysAlisPro 1.171.39.32a (Rigaku OD, 2017)'
_computing_data_reduction 'CrysAlisPro 1.171.39.32a (Rigaku OD, 2017)'
_computing_molecular_graphics 'Olex2 (Dolomanov et al., 2009)'
_computing_publication_material 'Olex2 (Dolomanov et al., 2009)'
_computing_structure_refinement 'ShelXL (Sheldrick, 2015)'
_diffrn_ambient_environment N~2~
_diffrn_ambient_temperature 100.00(10)
_diffrn_detector 'CCD plate'
_diffrn_detector_area_resol_mean 5.3127
_diffrn_detector_type AtlasS2
_diffrn_measured_fraction_theta_full 0.999
_diffrn_measured_fraction_theta_max 0.969
_diffrn_measurement_details
;
List of Runs (angles in degrees, time in seconds):

  # Type    Start    End  Width  t~exp~   \w     \q     \k     \f   Frames
--------------------------------------------------------------------------
  1  \w   -112.00 -14.00   1.00    1.24    --  -41.49 -57.00 150.00   98
  2  \w   -114.00 -17.00   1.00    1.24    --  -41.49 -37.00-120.00   97
  3  \w    -72.00  26.00   1.00    1.24    --  -41.49  77.00  30.00   98
  4  \w     17.00  59.00   1.00    1.24    --   41.49 -99.00  90.00   42
  5  \w     36.00  87.00   1.00    1.24    --   41.49-125.00-120.00   51
  6  \w     31.00 121.00   1.00    3.00    --  107.19 -30.00 -60.00   90
  7  \w     67.00 109.00   1.00    3.00    --  107.19 -94.00-180.00   42
  8  \w     79.00 105.00   1.00    3.00    --  107.19  30.00 -30.00   26
  9  \w     89.00 156.00   1.00    3.00    --  107.19  45.00-120.00   67
 10  \w     41.00 121.00   1.00    3.00    --  107.19-125.00   0.00   80
 11  \w     70.00 118.00   1.00    3.00    --  107.19-125.00-180.00   48
 12  \w     79.00 178.00   1.00    3.00    --  107.19  30.00 120.00   99
 13  \w    144.00 171.00   1.00    3.00    --  107.19 125.00  30.00   27
 14  \w     94.00 161.00   1.00    3.00    --  107.19 125.00 -30.00   67
 15  \w    144.00 178.00   1.00    3.00    --  107.19  30.00 -30.00   34
 16  \w     39.00 135.00   1.00    3.00    --  107.19 -77.00   0.00   96
 17  \w     34.00 114.00   1.00    3.00    --  107.19 -45.00  90.00   80
 18  \w     64.00 131.00   1.00    3.00    --  107.19 -45.00 150.00   67
;
_diffrn_measurement_device 'four-circle diffractometer'
_diffrn_measurement_device_type 'SuperNova, Dual, Cu at home/near, AtlasS2'
_diffrn_measurement_method '\w scans'
_diffrn_orient_matrix_type 'CrysAlisPro convention (1999,Acta A55,543-557)'
_diffrn_orient_matrix_UB_11 0.0323225000
_diffrn_orient_matrix_UB_12 0.0922081000
_diffrn_orient_matrix_UB_13 -0.0299676000
_diffrn_orient_matrix_UB_21 0.1391426000
_diffrn_orient_matrix_UB_22 -0.0394418000
_diffrn_orient_matrix_UB_23 0.0215188000
_diffrn_orient_matrix_UB_31 0.0390469000
_diffrn_orient_matrix_UB_32 -0.0272606000
_diffrn_orient_matrix_UB_33 -0.0724034000
_diffrn_radiation_monochromator mirror
_diffrn_radiation_probe x-ray
_diffrn_radiation_type CuK\a
_diffrn_radiation_wavelength 1.54184
_diffrn_reflns_av_R_equivalents 0.0892
_diffrn_reflns_av_unetI/netI 0.0998
_diffrn_reflns_Laue_measured_fraction_full 0.999
_diffrn_reflns_Laue_measured_fraction_max 0.969
_diffrn_reflns_limit_h_max 13
_diffrn_reflns_limit_h_min -13
_diffrn_reflns_limit_k_max 17
_diffrn_reflns_limit_k_min -19
_diffrn_reflns_limit_l_max 19
_diffrn_reflns_limit_l_min -24
_diffrn_reflns_number 22278
_diffrn_reflns_point_group_measured_fraction_full 0.999
_diffrn_reflns_point_group_measured_fraction_max 0.969
_diffrn_reflns_theta_full 67.684
_diffrn_reflns_theta_max 73.286
_diffrn_reflns_theta_min 4.127
_diffrn_source 'micro-focus sealed X-ray tube'
_diffrn_source_type 'SuperNova (Cu) X-ray Source'
_exptl_absorpt_coefficient_mu 8.314
_exptl_absorpt_correction_T_max 1.00000
_exptl_absorpt_correction_T_min 0.60940
_exptl_absorpt_correction_type multi-scan
_exptl_absorpt_process_details
;
CrysAlisPro 1.171.39.32a (Rigaku Oxford Diffraction, 2017)
Empirical absorption correction using spherical harmonics,
 implemented in SCALE3 ABSPACK scaling algorithm.
;
_exptl_crystal_colour orange
_exptl_crystal_colour_primary orange
_exptl_crystal_density_diffrn 1.294
_exptl_crystal_description block
_exptl_crystal_F_000 1254
_exptl_crystal_size_max 0.2
_exptl_crystal_size_mid 0.15
_exptl_crystal_size_min 0.05
_refine_diff_density_max 4.488
_refine_diff_density_min -4.490
_refine_diff_density_rms 0.208
_refine_ls_extinction_method none
_refine_ls_goodness_of_fit_ref 1.061
_refine_ls_hydrogen_treatment constr
_refine_ls_matrix_type full
_refine_ls_number_parameters 728
_refine_ls_number_reflns 12012
_refine_ls_number_restraints 371
_refine_ls_restrained_S_all 1.048
_refine_ls_R_factor_all 0.0667
_refine_ls_R_factor_gt 0.0591
_refine_ls_shift/su_max 0.003
_refine_ls_shift/su_mean 0.000
_refine_ls_structure_factor_coef Fsqd
_refine_ls_weighting_details 'w=1/[\s^2^(Fo^2^)+(0.0879P)^2^+6.5565P] where P=(Fo^2^+2Fc^2^)/3'
_refine_ls_weighting_scheme calc
_refine_ls_wR_factor_gt 0.1510
_refine_ls_wR_factor_ref 0.1566
_reflns_Friedel_coverage 0.000
_reflns_number_gt 10980
_reflns_number_total 12012
_reflns_threshold_expression 'I > 2\s(I)'
_cod_data_source_file ja8b09746_si_002.cif
_cod_data_source_block compound14
_cod_database_code 4133362
_shelx_shelxl_version_number 2014/7
_chemical_oxdiff_formula C1H1N1P1Th1
_shelx_space_group_comment
;
The symmetry employed for this shelxl refinement is uniquely defined
by the following loop, which should always be used as a source of
symmetry information in preference to the above space-group names.
They are only intended as comments.
;
_reflns_odcompleteness_completeness 99.96
_reflns_odcompleteness_iscentric 1
_reflns_odcompleteness_theta 66.97
_olex2_refinement_description
;
1. Fixed Uiso
 At 1.2 times of:
  All C(H) groups, All C(H,H) groups
 At 1.5 times of:
  All C(H,H,H) groups
2. Shared sites
{C46, C46'}
3. Restrained distances
 C50-C41 = C50-C52
 1.5 with sigma of 0.005
 C46-C47 = C46-C48 = C46-C49 = C39-C46 = C39-C46'
 1.5 with sigma of 0.005
 C46'-C47' = C46'-C48' = C46'-C49'
 1.5 with sigma of 0.005
 C50-C51 \\sim C50-C52
 with sigma of 0.01
4. Rigid bond restraints
 C60, C61, C62, C63, C64, C65
 with sigma for 1-2 distances of 0.01 and sigma for 1-3 distances of 0.01
 C60', C61', C62', C63', C64', C65'
 with sigma for 1-2 distances of 0.01 and sigma for 1-3 distances of 0.01
 C46, C47, C48, C49, C46', C47', C48', C49'
 with sigma for 1-2 distances of 0.01 and sigma for 1-3 distances of 0.01
5. Uiso/Uaniso restraints and constraints
C60 \\sim C61 \\sim C62 \\sim C63 \\sim C64 \\sim C65: within 2A with sigma of
0.04 and sigma for terminal atoms of 0.08
C60' \\sim C61' \\sim C62' \\sim C63' \\sim C64' \\sim C65': within 2A with
sigma of 0.04 and sigma for terminal atoms of 0.08
C46 \\sim C47 \\sim C48 \\sim C49 \\sim C46' \\sim C47' \\sim C48' \\sim C49':
within 2A with sigma of 0.04 and sigma for terminal atoms of 0.08
Uanis(C60) \\sim Ueq, Uanis(C61) \\sim Ueq, Uanis(C62) \\sim Ueq, Uanis(C63)
\\sim Ueq, Uanis(C64) \\sim Ueq, Uanis(C65) \\sim Ueq: with sigma of 0.01 and
sigma for terminal atoms of 0.02
Uanis(C60') \\sim Ueq, Uanis(C61') \\sim Ueq, Uanis(C62') \\sim Ueq,
Uanis(C63') \\sim Ueq, Uanis(C64') \\sim Ueq, Uanis(C65') \\sim Ueq: with sigma
of 0.01 and sigma for terminal atoms of 0.02
Uanis(C3) \\sim Ueq, Uanis(C31) \\sim Ueq, Uanis(C32) \\sim Ueq: with sigma of
0.001 and sigma for terminal atoms of 0.002
Uanis(C46) \\sim Ueq, Uanis(C47) \\sim Ueq, Uanis(C48) \\sim Ueq, Uanis(C49)
\\sim Ueq, Uanis(C46') \\sim Ueq, Uanis(C47') \\sim Ueq, Uanis(C48') \\sim Ueq,
Uanis(C49') \\sim Ueq: with sigma of 0.01 and sigma for terminal atoms of 0.02
Uanis(C46) = Uanis(C46')
6. Others
 Sof(C46')=Sof(C47')=Sof(H47D)=Sof(H47E)=Sof(H47F)=Sof(C48')=Sof(H48D)=
 Sof(H48E)=Sof(H48F)=Sof(C49')=Sof(H49D)=Sof(H49E)=Sof(H49F)=1-FVAR(1)
 Sof(C46)=Sof(C47)=Sof(H47A)=Sof(H47B)=Sof(H47C)=Sof(C48)=Sof(H48A)=Sof(H48B)=
 Sof(H48C)=Sof(C49)=Sof(H49A)=Sof(H49B)=Sof(H49C)=FVAR(1)
 Sof(C60')=Sof(H60')=Sof(C61')=Sof(H61')=Sof(C62')=Sof(H62')=Sof(C63')=
 Sof(H63')=Sof(C64')=Sof(H64')=Sof(C65')=Sof(H65')=1-FVAR(2)
 Sof(C60)=Sof(H60)=Sof(C61)=Sof(H61)=Sof(C62)=Sof(H62)=Sof(C63)=Sof(H63)=
 Sof(C64)=Sof(H64)=Sof(C65)=Sof(H65)=FVAR(2)
7.a Ternary CH refined with riding coordinates:
 C54(H54)
7.b Secondary CH2 refined with riding coordinates:
 C55(H55A,H55B), C56(H56A,H56B), C57(H57A,H57B), C58(H58A,H58B), C59(H59A,H59B)
7.c Me refined with riding coordinates:
 C52(H52A,H52B,H52C)
7.d Aromatic/amide H refined with riding coordinates:
 C60(H60), C61(H61), C62(H62), C63(H63), C64(H64), C65(H65), C3(H3), C5(H5),
 C20(H20), C22(H22), C38(H38), C40(H40), C60'(H60'), C61'(H61'), C62'(H62'),
 C63'(H63'), C64'(H64'), C65'(H65'), C66(H66), C67(H67), C68(H68)
7.e Fitted hexagon refined as free rotating group:
 C60(C61,C62,C63,C64,C65), C60'(C61',C62',C63',C64',C65')
7.f Idealised Me refined as rotating group:
 C7(H7A,H7B,H7C), C8(H8A,H8B,H8C), C9(H9A,H9B,H9C), C11(H11A,H11B,H11C),
 C12(H12A,H12B,H12C), C13(H13A,H13B,H13C), C15(H15A,H15B,H15C), C16(H16A,H16B,
 H16C), C17(H17A,H17B,H17C), C24(H24A,H24B,H24C), C25(H25A,H25B,H25C), C26(H26A,
 H26B,H26C), C28(H28A,H28B,H28C), C29(H29A,H29B,H29C), C30(H30A,H30B,H30C),
 C32(H32A,H32B,H32C), C33(H33A,H33B,H33C), C34(H34A,H34B,H34C), C43(H43A,H43B,
 H43C), C44(H44A,H44B,H44C), C45(H45A,H45B,H45C), C47(H47A,H47B,H47C), C48(H48A,
 H48B,H48C), C49(H49A,H49B,H49C), C47'(H47D,H47E,H47F), C48'(H48D,H48E,H48F),
 C49'(H49D,H49E,H49F), C51(H51A,H51B,H51C), C53(H53A,H53B,H53C)
;
_olex2_submission_special_instructions 'No special instructions were received'
_oxdiff_exptl_absorpt_empirical_details
;
Empirical correction (ABSPACK) includes:
- Absorption correction using spherical harmonics
- Frame scaling
;
_oxdiff_exptl_absorpt_empirical_full_max 1.916
_oxdiff_exptl_absorpt_empirical_full_min 0.578

loop_
_space_group_symop_operation_xyz
'x, y, z'
'-x, -y, -z'

loop_
_atom_site_label
_atom_site_type_symbol
_atom_site_fract_x
_atom_site_fract_y
_atom_site_fract_z
_atom_site_U_iso_or_equiv
_atom_site_adp_type
_atom_site_occupancy
_atom_site_site_symmetry_order
_atom_site_calc_flag
_atom_site_refinement_flags_posn
_atom_site_refinement_flags_adp
_atom_site_refinement_flags_occupancy
_atom_site_disorder_assembly
_atom_site_disorder_group
C60 C 0.5405(19) 0.1335(12) 0.6426(12) 0.044(6) Uani 0.42(4) 1 d . U P A 1
H60 H 0.5803 0.1638 0.6664 0.053 Uiso 0.42(4) 1 calc R . P A 1
C61 C 0.4171(18) 0.1226(13) 0.6651(13) 0.052(6) Uani 0.42(4) 1 d G U P A 1
H61 H 0.3743 0.1457 0.7039 0.062 Uiso 0.42(4) 1 calc R . P A 1
C62 C 0.3575(14) 0.0773(16) 0.6296(13) 0.052(7) Uani 0.42(4) 1 d G U P A 1
H62 H 0.2749 0.0700 0.6446 0.063 Uiso 0.42(4) 1 calc R . P A 1
C63 C 0.4215(19) 0.0427(18) 0.5716(12) 0.064(7) Uani 0.42(4) 1 d G U P A 1
H63 H 0.3816 0.0124 0.5479 0.076 Uiso 0.42(4) 1 calc R . P A 1
C64 C 0.5449(19) 0.0536(17) 0.5491(10) 0.058(7) Uani 0.42(4) 1 d G U P A 1
H64 H 0.5877 0.0305 0.5103 0.069 Uiso 0.42(4) 1 calc R . P A 1
C65 C 0.6044(14) 0.0989(14) 0.5847(11) 0.043(6) Uani 0.42(4) 1 d G U P A 1
H65 H 0.6870 0.1062 0.5696 0.051 Uiso 0.42(4) 1 calc R . P A 1
C1 C 0.7962(6) 0.6581(5) 0.7584(4) 0.0191(13) Uani 1 1 d . . . . .
C2 C 0.6869(6) 0.7323(5) 0.7374(4) 0.0181(13) Uani 1 1 d . . . . .
C3 C 0.6657(7) 0.7302(5) 0.6689(4) 0.0198(13) Uani 1 1 d . U . . .
H3 H 0.5991 0.7695 0.6436 0.024 Uiso 1 1 calc R . . . .
C4 C 0.7574(7) 0.6610(5) 0.6422(4) 0.0204(14) Uani 1 1 d . . . . .
C5 C 0.8345(6) 0.6153(5) 0.6986(3) 0.0175(13) Uani 1 1 d . . . . .
H5 H 0.9011 0.5644 0.6972 0.021 Uiso 1 1 calc R . . . .
C6 C 0.8781(7) 0.6312(5) 0.8219(4) 0.0236(15) Uani 1 1 d . . . . .
C7 C 0.9913(8) 0.5493(7) 0.8118(4) 0.0322(18) Uani 1 1 d . . . . .
H7A H 0.9577 0.5012 0.8034 0.048 Uiso 1 1 calc GR . . . .
H7B H 1.0382 0.5289 0.8536 0.048 Uiso 1 1 calc GR . . . .
H7C H 1.0476 0.5672 0.7723 0.048 Uiso 1 1 calc GR . . . .
C8 C 0.8066(7) 0.6026(5) 0.8929(4) 0.0247(15) Uani 1 1 d . . . . .
H8A H 0.7357 0.6512 0.9016 0.037 Uiso 1 1 calc GR . . . .
H8B H 0.8644 0.5880 0.9300 0.037 Uiso 1 1 calc GR . . . .
H8C H 0.7750 0.5507 0.8916 0.037 Uiso 1 1 calc GR . . . .
C9 C 0.9409(8) 0.7086(6) 0.8264(4) 0.0311(18) Uani 1 1 d . . . . .
H9A H 0.9865 0.7259 0.7822 0.047 Uiso 1 1 calc GR . . . .
H9B H 0.9998 0.6885 0.8632 0.047 Uiso 1 1 calc GR . . . .
H9C H 0.8754 0.7594 0.8367 0.047 Uiso 1 1 calc GR . . . .
C10 C 0.6234(7) 0.8190(5) 0.7670(4) 0.0223(14) Uani 1 1 d . . . . .
C11 C 0.6119(8) 0.8126(5) 0.8476(4) 0.0295(17) Uani 1 1 d . . . . .
H11A H 0.5591 0.7715 0.8693 0.044 Uiso 1 1 calc GR . . . .
H11B H 0.5736 0.8711 0.8583 0.044 Uiso 1 1 calc GR . . . .
H11C H 0.6959 0.7911 0.8654 0.044 Uiso 1 1 calc GR . . . .
C12 C 0.7041(9) 0.8880(6) 0.7333(5) 0.0351(19) Uani 1 1 d . . . . .
H12A H 0.7912 0.8646 0.7464 0.053 Uiso 1 1 calc GR . . . .
H12B H 0.6689 0.9435 0.7497 0.053 Uiso 1 1 calc GR . . . .
H12C H 0.7026 0.8988 0.6829 0.053 Uiso 1 1 calc GR . . . .
C13 C 0.4846(8) 0.8595(5) 0.7433(5) 0.0327(18) Uani 1 1 d . . . . .
H13A H 0.4860 0.8704 0.6928 0.049 Uiso 1 1 calc GR . . . .
H13B H 0.4503 0.9154 0.7594 0.049 Uiso 1 1 calc GR . . . .
H13C H 0.4316 0.8179 0.7632 0.049 Uiso 1 1 calc GR . . . .
C14 C 0.7663(7) 0.6358(5) 0.5702(4) 0.0207(14) Uani 1 1 d . . . . .
C15 C 0.7118(8) 0.7185(6) 0.5143(4) 0.0296(17) Uani 1 1 d . . . . .
H15A H 0.6217 0.7399 0.5256 0.044 Uiso 1 1 calc GR . . . .
H15B H 0.7241 0.7019 0.4688 0.044 Uiso 1 1 calc GR . . . .
H15C H 0.7557 0.7652 0.5136 0.044 Uiso 1 1 calc GR . . . .
C16 C 0.9062(7) 0.5980(6) 0.5467(4) 0.0267(16) Uani 1 1 d . . . . .
H16A H 0.9533 0.6442 0.5404 0.040 Uiso 1 1 calc GR . . . .
H16B H 0.9095 0.5783 0.5030 0.040 Uiso 1 1 calc GR . . . .
H16C H 0.9436 0.5479 0.5821 0.040 Uiso 1 1 calc GR . . . .
C17 C 0.6905(7) 0.5641(6) 0.5748(4) 0.0267(16) Uani 1 1 d . . . . .
H17A H 0.7283 0.5107 0.6073 0.040 Uiso 1 1 calc GR . . . .
H17B H 0.6925 0.5498 0.5290 0.040 Uiso 1 1 calc GR . . . .
H17C H 0.6031 0.5865 0.5910 0.040 Uiso 1 1 calc GR . . . .
C18 C 0.3404(6) 0.6275(5) 0.6780(3) 0.0169(13) Uani 1 1 d . . . . .
C19 C 0.3618(6) 0.5305(5) 0.6983(4) 0.0179(13) Uani 1 1 d . . . . .
C20 C 0.3734(6) 0.5085(5) 0.7734(3) 0.0153(12) Uani 1 1 d . . . . .
H20 H 0.3899 0.4504 0.8003 0.018 Uiso 1 1 calc R . . . .
C21 C 0.3558(6) 0.5886(5) 0.8003(3) 0.0166(13) Uani 1 1 d . . . . .
C22 C 0.3396(6) 0.6598(5) 0.7421(3) 0.0177(13) Uani 1 1 d . . . . .
H22 H 0.3297 0.7201 0.7445 0.021 Uiso 1 1 calc R . . . .
C23 C 0.2841(6) 0.6968(5) 0.6139(4) 0.0206(14) Uani 1 1 d . . . . .
C24 C 0.3215(7) 0.7876(5) 0.6074(4) 0.0243(15) Uani 1 1 d . . . . .
H24A H 0.2893 0.8119 0.6490 0.036 Uiso 1 1 calc GR . . . .
H24B H 0.2850 0.8291 0.5669 0.036 Uiso 1 1 calc GR . . . .
H24C H 0.4134 0.7782 0.6024 0.036 Uiso 1 1 calc GR . . . .
C25 C 0.3235(8) 0.6719(6) 0.5409(4) 0.0281(16) Uani 1 1 d . . . . .
H25A H 0.4141 0.6668 0.5307 0.042 Uiso 1 1 calc GR . . . .
H25B H 0.2773 0.7180 0.5057 0.042 Uiso 1 1 calc GR . . . .
H25C H 0.3036 0.6154 0.5407 0.042 Uiso 1 1 calc GR . . . .
C26 C 0.1362(7) 0.7165(6) 0.6259(4) 0.0248(15) Uani 1 1 d . . . . .
H26A H 0.1090 0.6607 0.6362 0.037 Uiso 1 1 calc GR . . . .
H26B H 0.0981 0.7538 0.5841 0.037 Uiso 1 1 calc GR . . . .
H26C H 0.1095 0.7471 0.6648 0.037 Uiso 1 1 calc GR . . . .
C27 C 0.3543(7) 0.4580(5) 0.6579(3) 0.0188(13) Uani 1 1 d . . . . .
C28 C 0.4560(7) 0.4489(5) 0.5953(4) 0.0234(15) Uani 1 1 d . . . . .
H28A H 0.4408 0.5038 0.5607 0.035 Uiso 1 1 calc GR . . . .
H28B H 0.4501 0.3997 0.5746 0.035 Uiso 1 1 calc GR . . . .
H28C H 0.5402 0.4377 0.6119 0.035 Uiso 1 1 calc GR . . . .
C29 C 0.2182(7) 0.4758(6) 0.6329(4) 0.0255(15) Uani 1 1 d . . . . .
H29A H 0.1568 0.4768 0.6728 0.038 Uiso 1 1 calc GR . . . .
H29B H 0.2135 0.4288 0.6093 0.038 Uiso 1 1 calc GR . . . .
H29C H 0.1995 0.5329 0.6009 0.038 Uiso 1 1 calc GR . . . .
C30 C 0.3764(7) 0.3643(5) 0.7071(4) 0.0227(14) Uani 1 1 d . . . . .
H30A H 0.4586 0.3506 0.7265 0.034 Uiso 1 1 calc GR . . . .
H30B H 0.3740 0.3195 0.6807 0.034 Uiso 1 1 calc GR . . . .
H30C H 0.3101 0.3647 0.7447 0.034 Uiso 1 1 calc GR . . . .
C31 C 0.3618(6) 0.5958(4) 0.8773(3) 0.0164(12) Uani 1 1 d . U . . .
C32 C 0.2788(7) 0.6862(5) 0.8909(4) 0.0218(14) Uani 1 1 d . U . . .
H32A H 0.3152 0.7342 0.8639 0.033 Uiso 1 1 calc GR . . . .
H32B H 0.2756 0.6876 0.9402 0.033 Uiso 1 1 calc GR . . . .
H32C H 0.1933 0.6936 0.8772 0.033 Uiso 1 1 calc GR . . . .
C33 C 0.3171(8) 0.5184(6) 0.9273(4) 0.0268(16) Uani 1 1 d . . . . .
H33A H 0.2337 0.5166 0.9158 0.040 Uiso 1 1 calc GR . . . .
H33B H 0.3127 0.5272 0.9750 0.040 Uiso 1 1 calc GR . . . .
H33C H 0.3769 0.4625 0.9228 0.040 Uiso 1 1 calc GR . . . .
C34 C 0.4997(7) 0.5925(5) 0.8902(4) 0.0203(14) Uani 1 1 d . . . . .
H34A H 0.5555 0.5390 0.8775 0.030 Uiso 1 1 calc GR . . . .
H34B H 0.5058 0.5916 0.9392 0.030 Uiso 1 1 calc GR . . . .
H34C H 0.5250 0.6447 0.8621 0.030 Uiso 1 1 calc GR . . . .
C35 C 0.7028(6) 0.4259(5) 0.8096(4) 0.0171(13) Uani 1 1 d . . . . .
C36 C 0.8284(6) 0.2491(5) 0.8977(3) 0.0173(13) Uani 1 1 d . . . . .
C37 C 0.7662(7) 0.1780(5) 0.8942(4) 0.0213(14) Uani 1 1 d . . . . .
C38 C 0.8421(7) 0.0972(5) 0.8786(4) 0.0222(14) Uani 1 1 d . . . . .
H38 H 0.8009 0.0532 0.8740 0.027 Uiso 1 1 calc R . . . .
C39 C 0.9771(7) 0.0780(4) 0.8693(4) 0.0255(15) Uani 1 1 d D . . . .
C40 C 1.0329(7) 0.1427(5) 0.8831(4) 0.0207(14) Uani 1 1 d . . . . .
H40 H 1.1222 0.1302 0.8809 0.025 Uiso 1 1 calc R . . . .
C41 C 0.9656(6) 0.2266(5) 0.9005(3) 0.0201(14) Uani 1 1 d D . . . .
C42 C 0.6204(7) 0.1852(5) 0.9084(4) 0.0257(15) Uani 1 1 d . . . . .
C43 C 0.5471(7) 0.2440(6) 0.8451(4) 0.0298(17) Uani 1 1 d . . . . .
H43A H 0.5599 0.3041 0.8377 0.045 Uiso 1 1 calc GR . . . .
H43B H 0.4571 0.2456 0.8544 0.045 Uiso 1 1 calc GR . . . .
H43C H 0.5784 0.2189 0.8037 0.045 Uiso 1 1 calc GR . . . .
C44 C 0.5688(7) 0.2216(6) 0.9765(4) 0.0300(17) Uani 1 1 d . . . . .
H44A H 0.6151 0.1834 1.0155 0.045 Uiso 1 1 calc GR . . . .
H44B H 0.4791 0.2222 0.9854 0.045 Uiso 1 1 calc GR . . . .
H44C H 0.5803 0.2818 0.9711 0.045 Uiso 1 1 calc GR . . . .
C45 C 0.5875(8) 0.0919(6) 0.9195(5) 0.0357(19) Uani 1 1 d . . . . .
H45A H 0.6137 0.0672 0.8775 0.054 Uiso 1 1 calc GR . . . .
H45B H 0.4965 0.0987 0.9293 0.054 Uiso 1 1 calc GR . . . .
H45C H 0.6318 0.0521 0.9584 0.054 Uiso 1 1 calc GR . . . .
C46 C 1.0569(6) -0.0087(4) 0.8501(4) 0.0291(16) Uani 0.778(14) 1 d D U P B 1
C47 C 1.1307(11) -0.0624(7) 0.9124(5) 0.038(3) Uani 0.778(14) 1 d D U P B 1
H47A H 1.1867 -0.0287 0.9234 0.057 Uiso 0.778(14) 1 calc GR . P B 1
H47B H 1.1809 -0.1184 0.9013 0.057 Uiso 0.778(14) 1 calc GR . P B 1
H47C H 1.0718 -0.0742 0.9523 0.057 Uiso 0.778(14) 1 calc GR . P B 1
C48 C 0.9783(10) -0.0648(7) 0.8287(6) 0.033(2) Uani 0.778(14) 1 d D U P B 1
H48A H 0.9253 -0.0862 0.8687 0.050 Uiso 0.778(14) 1 calc GR . P B 1
H48B H 1.0346 -0.1153 0.8119 0.050 Uiso 0.778(14) 1 calc GR . P B 1
H48C H 0.9248 -0.0286 0.7919 0.050 Uiso 0.778(14) 1 calc GR . P B 1
C49 C 1.1463(11) 0.0137(8) 0.7868(6) 0.039(3) Uani 0.778(14) 1 d D U P B 1
H49A H 1.0973 0.0531 0.7493 0.059 Uiso 0.778(14) 1 calc GR . P B 1
H49B H 1.1923 -0.0408 0.7715 0.059 Uiso 0.778(14) 1 calc GR . P B 1
H49C H 1.2063 0.0432 0.7993 0.059 Uiso 0.778(14) 1 calc GR . P B 1
C46' C 1.0569(6) -0.0087(4) 0.8501(4) 0.0291(16) Uani 0.222(14) 1 d D U P B 2
C47' C 1.028(4) -0.0860(16) 0.9052(16) 0.037(7) Uani 0.222(14) 1 d D U P B 2
H47D H 1.0620 -0.0863 0.9487 0.055 Uiso 0.222(14) 1 calc GR . P B 2
H47E H 1.0663 -0.1417 0.8898 0.055 Uiso 0.222(14) 1 calc GR . P B 2
H47F H 0.9364 -0.0793 0.9124 0.055 Uiso 0.222(14) 1 calc GR . P B 2
C48' C 1.030(4) -0.023(3) 0.7800(12) 0.042(8) Uani 0.222(14) 1 d D U P B 2
H48D H 0.9546 0.0204 0.7633 0.063 Uiso 0.222(14) 1 calc GR . P B 2
H48E H 1.0170 -0.0828 0.7851 0.063 Uiso 0.222(14) 1 calc GR . P B 2
H48F H 1.1021 -0.0162 0.7469 0.063 Uiso 0.222(14) 1 calc GR . P B 2
C49' C 1.1980(11) -0.025(3) 0.859(2) 0.039(7) Uani 0.222(14) 1 d D U P B 2
H49D H 1.2270 0.0289 0.8394 0.059 Uiso 0.222(14) 1 calc GR . P B 2
H49E H 1.2445 -0.0728 0.8356 0.059 Uiso 0.222(14) 1 calc GR . P B 2
H49F H 1.2128 -0.0422 0.9086 0.059 Uiso 0.222(14) 1 calc GR . P B 2
C50 C 1.0519(6) 0.2763(5) 0.9242(3) 0.0271(16) Uani 1 1 d D . . . .
C51 C 1.1426(8) 0.3078(6) 0.8641(5) 0.038(2) Uani 1 1 d D . . . .
H51A H 1.1948 0.2566 0.8464 0.057 Uiso 1 1 calc GR . . . .
H51B H 1.1967 0.3383 0.8808 0.057 Uiso 1 1 calc GR . . . .
H51C H 1.0938 0.3484 0.8271 0.057 Uiso 1 1 calc GR . . . .
C52 C 1.1301(10) 0.2157(6) 0.9834(5) 0.047(2) Uani 1 1 d D . . . .
H52A H 1.1843 0.2479 0.9980 0.071 Uiso 1 1 calc R . . . .
H52B H 1.0733 0.1972 1.0225 0.071 Uiso 1 1 calc R . . . .
H52C H 1.1823 0.1634 0.9671 0.071 Uiso 1 1 calc R . . . .
C53 C 0.9830(8) 0.3590(6) 0.9574(4) 0.0278(16) Uani 1 1 d . . . . .
H53A H 0.9354 0.4047 0.9225 0.042 Uiso 1 1 calc GR . . . .
H53B H 1.0457 0.3825 0.9740 0.042 Uiso 1 1 calc GR . . . .
H53C H 0.9252 0.3410 0.9962 0.042 Uiso 1 1 calc GR . . . .
C54 C 0.8149(7) 0.3352(5) 0.7209(4) 0.0203(14) Uani 1 1 d . . . . .
H54 H 0.8231 0.2869 0.7629 0.024 Uiso 1 1 calc R . . . .
C55 C 0.7678(8) 0.3016(6) 0.6638(5) 0.0339(19) Uani 1 1 d . . . . .
H55A H 0.7606 0.3471 0.6208 0.041 Uiso 1 1 calc R . . . .
H55B H 0.6836 0.2895 0.6784 0.041 Uiso 1 1 calc R . . . .
C56 C 0.8636(8) 0.2147(6) 0.6502(5) 0.037(2) Uani 1 1 d . . . . .
H56A H 0.8669 0.1686 0.6927 0.045 Uiso 1 1 calc R . . . .
H56B H 0.8342 0.1931 0.6133 0.045 Uiso 1 1 calc R . . . .
C57 C 0.9965(9) 0.2302(6) 0.6284(5) 0.037(2) Uani 1 1 d . . . . .
H57A H 0.9952 0.2724 0.5837 0.044 Uiso 1 1 calc R . . . .
H57B H 1.0555 0.1738 0.6223 0.044 Uiso 1 1 calc R . . . .
C58 C 1.0433(8) 0.2683(6) 0.6850(6) 0.041(2) Uani 1 1 d . . . . .
H58A H 1.1255 0.2831 0.6686 0.049 Uiso 1 1 calc R . . . .
H58B H 1.0551 0.2232 0.7280 0.049 Uiso 1 1 calc R . . . .
C59 C 0.9443(8) 0.3538(6) 0.7000(6) 0.038(2) Uani 1 1 d . . . . .
H59A H 0.9724 0.3751 0.7375 0.046 Uiso 1 1 calc R . . . .
H59B H 0.9395 0.4010 0.6581 0.046 Uiso 1 1 calc R . . . .
C60' C 0.5684(16) 0.1268(13) 0.6713(13) 0.067(6) Uani 0.58(4) 1 d . U P A 2
H60' H 0.6223 0.1433 0.6975 0.080 Uiso 0.58(4) 1 calc R . P A 2
C61' C 0.4426(16) 0.1258(11) 0.6968(12) 0.060(5) Uani 0.58(4) 1 d G U P A 2
H61' H 0.4123 0.1417 0.7402 0.072 Uiso 0.58(4) 1 calc R . P A 2
C62' C 0.3620(13) 0.1012(14) 0.6576(12) 0.068(6) Uani 0.58(4) 1 d G U P A 2
H62' H 0.2779 0.1005 0.6748 0.081 Uiso 0.58(4) 1 calc R . P A 2
C63' C 0.4073(18) 0.0774(17) 0.5928(11) 0.079(6) Uani 0.58(4) 1 d G U P A 2
H63' H 0.3534 0.0609 0.5666 0.095 Uiso 0.58(4) 1 calc R . P A 2
C64' C 0.5330(19) 0.0784(16) 0.5672(10) 0.083(6) Uani 0.58(4) 1 d G U P A 2
H64' H 0.5633 0.0625 0.5239 0.100 Uiso 0.58(4) 1 calc R . P A 2
C65' C 0.6136(14) 0.1030(15) 0.6064(12) 0.073(6) Uani 0.58(4) 1 d G U P A 2
H65' H 0.6978 0.1037 0.5893 0.088 Uiso 0.58(4) 1 calc R . P A 2
C66 C 0.954(2) 0.9602(14) 0.5641(13) 0.113(8) Uani 1 1 d . . . C 1
H66 H 0.9193 0.9351 0.6075 0.136 Uiso 1 1 calc R . . C 1
C67 C 0.9147(19) 0.9496(13) 0.5011(17) 0.108(7) Uani 1 1 d . . . C 1
H67 H 0.8590 0.9121 0.5027 0.129 Uiso 1 1 calc R . . C 1
C68 C 0.955(3) 0.9912(13) 0.4401(15) 0.117(8) Uani 1 1 d . . . C 1
H68 H 0.9207 0.9879 0.3992 0.140 Uiso 1 1 calc R . . C 1
N1 N 0.7226(5) 0.4172(4) 0.7412(3) 0.0184(11) Uani 1 1 d . . . . .
P1 P 0.73004(17) 0.36983(12) 0.89421(9) 0.0188(3) Uani 1 1 d . . . . .
Th1 Th 0.60275(2) 0.56390(2) 0.73529(2) 0.01390(9) Uani 1 1 d . . . . .

loop_
_atom_site_aniso_label
_atom_site_aniso_U_11
_atom_site_aniso_U_22
_atom_site_aniso_U_33
_atom_site_aniso_U_23
_atom_site_aniso_U_13
_atom_site_aniso_U_12
C60 0.042(8) 0.033(8) 0.049(9) -0.002(6) 0.001(7) -0.001(6)
C61 0.052(9) 0.039(9) 0.055(10) -0.001(7) 0.003(7) -0.003(7)
C62 0.045(9) 0.056(10) 0.047(10) 0.003(7) -0.004(6) -0.007(7)
C63 0.059(9) 0.067(11) 0.063(10) -0.012(7) -0.002(7) -0.014(8)
C64 0.059(9) 0.060(10) 0.055(9) -0.011(7) -0.003(7) -0.014(8)
C65 0.044(8) 0.033(9) 0.042(8) 0.003(6) -0.009(6) 0.001(6)
C1 0.012(3) 0.026(3) 0.023(3) -0.011(3) 0.004(3) -0.008(3)
C2 0.014(3) 0.020(3) 0.021(3) -0.004(3) 0.005(3) -0.008(3)
C3 0.0190(16) 0.0198(15) 0.0201(16) -0.0026(10) 0.0004(10) -0.0052(10)
C4 0.014(3) 0.027(4) 0.020(3) -0.006(3) -0.003(3) -0.003(3)
C5 0.010(3) 0.028(4) 0.013(3) -0.004(3) 0.004(2) -0.005(3)
C6 0.019(3) 0.033(4) 0.021(3) -0.008(3) 0.003(3) -0.008(3)
C7 0.021(4) 0.051(5) 0.023(4) -0.010(4) -0.002(3) -0.002(4)
C8 0.022(4) 0.034(4) 0.019(3) -0.007(3) 0.002(3) -0.007(3)
C9 0.032(4) 0.043(5) 0.024(4) -0.003(3) -0.003(3) -0.021(4)
C10 0.022(4) 0.020(3) 0.025(4) -0.006(3) 0.002(3) -0.006(3)
C11 0.034(4) 0.027(4) 0.027(4) -0.012(3) 0.008(3) -0.005(3)
C12 0.045(5) 0.025(4) 0.035(4) -0.001(3) 0.002(4) -0.013(4)
C13 0.028(4) 0.023(4) 0.042(5) -0.009(3) 0.004(4) 0.004(3)
C14 0.015(3) 0.031(4) 0.014(3) -0.007(3) 0.002(3) -0.001(3)
C15 0.027(4) 0.039(4) 0.014(3) 0.002(3) 0.000(3) 0.000(3)
C16 0.018(4) 0.046(5) 0.016(3) -0.009(3) 0.002(3) -0.004(3)
C17 0.021(4) 0.039(4) 0.023(4) -0.009(3) -0.004(3) -0.009(3)
C18 0.007(3) 0.029(4) 0.011(3) -0.004(3) -0.001(2) 0.002(2)
C19 0.007(3) 0.032(4) 0.016(3) -0.013(3) 0.006(2) -0.002(3)
C20 0.014(3) 0.020(3) 0.009(3) -0.003(2) 0.002(2) -0.002(2)
C21 0.012(3) 0.025(3) 0.012(3) -0.008(3) 0.008(2) -0.002(2)
C22 0.018(3) 0.022(3) 0.013(3) -0.008(3) 0.003(3) -0.002(3)
C23 0.012(3) 0.030(4) 0.014(3) 0.002(3) -0.003(3) 0.002(3)
C24 0.019(3) 0.031(4) 0.019(3) -0.002(3) -0.007(3) 0.002(3)
C25 0.026(4) 0.035(4) 0.019(3) 0.000(3) -0.005(3) -0.002(3)
C26 0.017(3) 0.033(4) 0.019(3) -0.002(3) -0.002(3) 0.003(3)
C27 0.016(3) 0.028(4) 0.013(3) -0.011(3) 0.003(3) -0.002(3)
C28 0.021(3) 0.031(4) 0.018(3) -0.014(3) 0.008(3) -0.001(3)
C29 0.014(3) 0.039(4) 0.028(4) -0.018(3) 0.003(3) -0.007(3)
C30 0.023(4) 0.026(4) 0.018(3) -0.008(3) 0.006(3) -0.004(3)
C31 0.0158(15) 0.0170(15) 0.0158(15) -0.0031(10) -0.0006(9) -0.0031(10)
C32 0.019(2) 0.024(2) 0.021(2) -0.0071(16) -0.0009(16) 0.0009(16)
C33 0.033(4) 0.034(4) 0.015(3) -0.003(3) 0.003(3) -0.015(3)
C34 0.015(3) 0.024(3) 0.023(3) -0.013(3) 0.004(3) -0.001(3)
C35 0.012(3) 0.018(3) 0.020(3) -0.008(3) 0.006(3) 0.000(2)
C36 0.016(3) 0.019(3) 0.012(3) -0.003(2) 0.000(2) 0.003(2)
C37 0.015(3) 0.025(4) 0.022(3) -0.005(3) 0.002(3) -0.002(3)
C38 0.019(3) 0.024(4) 0.024(3) -0.003(3) -0.004(3) -0.006(3)
C39 0.022(4) 0.026(4) 0.024(4) -0.006(3) 0.000(3) 0.004(3)
C40 0.012(3) 0.019(3) 0.026(3) -0.003(3) -0.001(3) 0.003(3)
C41 0.020(3) 0.020(3) 0.016(3) -0.003(3) 0.001(3) 0.004(3)
C42 0.019(4) 0.030(4) 0.025(4) -0.005(3) -0.002(3) 0.000(3)
C43 0.020(4) 0.039(4) 0.031(4) -0.007(3) -0.011(3) -0.003(3)
C44 0.016(3) 0.045(5) 0.024(4) -0.003(3) 0.006(3) -0.005(3)
C45 0.026(4) 0.038(5) 0.044(5) -0.006(4) 0.000(4) -0.012(4)
C46 0.025(3) 0.023(3) 0.037(4) -0.013(3) 0.005(3) 0.002(3)
C47 0.042(6) 0.020(5) 0.049(6) -0.007(4) -0.016(5) 0.006(4)
C48 0.033(5) 0.026(5) 0.044(6) -0.013(4) 0.001(4) -0.008(4)
C49 0.032(6) 0.030(5) 0.053(6) -0.015(5) 0.016(5) -0.003(4)
C46' 0.025(3) 0.023(3) 0.037(4) -0.013(3) 0.005(3) 0.002(3)
C47' 0.043(14) 0.016(11) 0.043(12) -0.010(9) -0.001(12) 0.010(10)
C48' 0.050(15) 0.038(15) 0.034(10) -0.013(11) 0.003(11) -0.003(13)
C49' 0.026(9) 0.038(14) 0.041(15) -0.013(12) 0.003(10) 0.017(10)
C50 0.025(4) 0.026(4) 0.028(4) -0.009(3) -0.002(3) 0.001(3)
C51 0.031(4) 0.041(5) 0.042(5) -0.017(4) 0.008(4) -0.009(4)
C52 0.044(5) 0.043(5) 0.057(6) -0.006(5) -0.034(5) -0.005(4)
C53 0.029(4) 0.031(4) 0.028(4) -0.013(3) -0.001(3) -0.009(3)
C54 0.015(3) 0.017(3) 0.023(3) -0.003(3) 0.002(3) 0.004(3)
C55 0.020(4) 0.039(5) 0.046(5) -0.022(4) -0.004(4) 0.000(3)
C56 0.029(4) 0.040(5) 0.047(5) -0.032(4) -0.003(4) 0.005(4)
C57 0.035(5) 0.033(4) 0.031(4) -0.014(4) 0.014(4) 0.011(4)
C58 0.020(4) 0.032(5) 0.069(7) -0.022(4) 0.004(4) 0.002(3)
C59 0.016(4) 0.031(4) 0.067(6) -0.024(4) 0.004(4) 0.003(3)
C60' 0.069(8) 0.056(9) 0.078(9) -0.010(7) -0.002(7) -0.021(7)
C61' 0.057(8) 0.046(8) 0.074(9) -0.012(7) -0.003(6) -0.006(7)
C62' 0.061(8) 0.057(9) 0.083(9) -0.007(7) -0.012(6) -0.012(7)
C63' 0.084(8) 0.078(10) 0.077(9) -0.011(8) -0.018(7) -0.017(8)
C64' 0.087(9) 0.081(10) 0.079(9) -0.015(8) -0.007(7) -0.016(8)
C65' 0.078(9) 0.068(10) 0.071(9) -0.009(8) 0.002(7) -0.019(8)
C66 0.094(14) 0.072(12) 0.129(17) -0.012(12) 0.031(13) 0.041(10)
C67 0.083(12) 0.061(10) 0.18(2) -0.015(13) -0.048(14) -0.015(9)
C68 0.15(2) 0.049(9) 0.15(2) -0.041(12) -0.067(18) 0.017(11)
N1 0.011(3) 0.018(3) 0.021(3) -0.006(2) 0.005(2) 0.004(2)
P1 0.0177(8) 0.0211(8) 0.0138(7) -0.0061(6) -0.0005(6) 0.0043(6)
Th1 0.00842(13) 0.01842(13) 0.01310(13) -0.00512(8) 0.00124(8) 0.00101(8)

loop_
_atom_type_symbol
_atom_type_description
_atom_type_scat_dispersion_real
_atom_type_scat_dispersion_imag
_atom_type_scat_source
C C 0.0181 0.0091 'International Tables Vol C Tables 4.2.6.8 and 6.1.1.4'
H H 0.0000 0.0000 'International Tables Vol C Tables 4.2.6.8 and 6.1.1.4'
N N 0.0311 0.0180 'International Tables Vol C Tables 4.2.6.8 and 6.1.1.4'
P P 0.2955 0.4335 'International Tables Vol C Tables 4.2.6.8 and 6.1.1.4'
Th Th -4.1491 12.3296 'International Tables Vol C Tables 4.2.6.8 and 6.1.1.4'

loop_
_geom_angle_atom_site_label_1
_geom_angle_atom_site_label_2
_geom_angle_atom_site_label_3
_geom_angle
_geom_angle_site_symmetry_1
_geom_angle_site_symmetry_3
C61 C60 H60 120.0 . .
C61 C60 C65 120.0 . .
C65 C60 H60 120.0 . .
C60 C61 H61 120.0 . .
C60 C61 C62 120.0 . .
C62 C61 H61 120.0 . .
C61 C62 H62 120.0 . .
C61 C62 C63 120.0 . .
C63 C62 H62 120.0 . .
C62 C63 H63 120.0 . .
C64 C63 C62 120.0 . .
C64 C63 H63 120.0 . .
C63 C64 H64 120.0 . .
C63 C64 C65 120.0 . .
C65 C64 H64 120.0 . .
C60 C65 H65 120.0 . .
C64 C65 C60 120.0 . .
C64 C65 H65 120.0 . .
C2 C1 C6 133.1(6) . .
C2 C1 Th1 77.3(4) . .
C5 C1 C2 105.5(6) . .
C5 C1 C6 120.7(6) . .
C5 C1 Th1 68.7(3) . .
C6 C1 Th1 124.9(5) . .
C1 C2 C10 132.1(6) . .
C1 C2 Th1 74.4(4) . .
C3 C2 C1 106.8(6) . .
C3 C2 C10 118.6(6) . .
C3 C2 Th1 70.3(4) . .
C10 C2 Th1 133.7(4) . .
C2 C3 H3 124.1 . .
C2 C3 C4 111.8(6) . .
C2 C3 Th1 82.4(4) . .
C4 C3 H3 124.1 . .
C4 C3 Th1 72.9(4) . .
Th1 C3 H3 112.3 . .
C3 C4 C14 128.1(6) . .
C3 C4 Th1 78.0(4) . .
C5 C4 C3 105.2(6) . .
C5 C4 C14 126.5(7) . .
C5 C4 Th1 75.3(4) . .
C14 C4 Th1 108.9(4) . .
C1 C5 H5 124.7 . .
C1 C5 Th1 82.5(4) . .
C4 C5 C1 110.5(6) . .
C4 C5 H5 124.7 . .
C4 C5 Th1 75.3(4) . .
Th1 C5 H5 109.6 . .
C1 C6 C7 109.5(6) . .
C1 C6 C8 114.9(6) . .
C1 C6 C9 110.2(6) . .
C8 C6 C7 106.4(7) . .
C8 C6 C9 109.5(6) . .
C9 C6 C7 106.0(7) . .
C6 C7 H7A 109.5 . .
C6 C7 H7B 109.5 . .
C6 C7 H7C 109.5 . .
H7A C7 H7B 109.5 . .
H7A C7 H7C 109.5 . .
H7B C7 H7C 109.5 . .
C6 C8 H8A 109.5 . .
C6 C8 H8B 109.5 . .
C6 C8 H8C 109.5 . .
H8A C8 H8B 109.5 . .
H8A C8 H8C 109.5 . .
H8B C8 H8C 109.5 . .
C6 C9 H9A 109.5 . .
C6 C9 H9B 109.5 . .
C6 C9 H9C 109.5 . .
H9A C9 H9B 109.5 . .
H9A C9 H9C 109.5 . .
H9B C9 H9C 109.5 . .
C11 C10 C2 118.4(6) . .
C11 C10 C13 105.2(6) . .
C12 C10 C2 105.7(6) . .
C12 C10 C11 108.4(6) . .
C12 C10 C13 107.3(7) . .
C13 C10 C2 111.4(6) . .
C10 C11 H11A 109.5 . .
C10 C11 H11B 109.5 . .
C10 C11 H11C 109.5 . .
H11A C11 H11B 109.5 . .
H11A C11 H11C 109.5 . .
H11B C11 H11C 109.5 . .
C10 C12 H12A 109.5 . .
C10 C12 H12B 109.5 . .
C10 C12 H12C 109.5 . .
H12A C12 H12B 109.5 . .
H12A C12 H12C 109.5 . .
H12B C12 H12C 109.5 . .
C10 C13 H13A 109.5 . .
C10 C13 H13B 109.5 . .
C10 C13 H13C 109.5 . .
H13A C13 H13B 109.5 . .
H13A C13 H13C 109.5 . .
H13B C13 H13C 109.5 . .
C4 C14 C15 110.9(6) . .
C4 C14 C16 110.6(6) . .
C4 C14 C17 109.1(6) . .
C16 C14 C15 107.9(6) . .
C17 C14 C15 109.4(6) . .
C17 C14 C16 108.9(6) . .
C14 C15 H15A 109.5 . .
C14 C15 H15B 109.5 . .
C14 C15 H15C 109.5 . .
H15A C15 H15B 109.5 . .
H15A C15 H15C 109.5 . .
H15B C15 H15C 109.5 . .
C14 C16 H16A 109.5 . .
C14 C16 H16B 109.5 . .
C14 C16 H16C 109.5 . .
H16A C16 H16B 109.5 . .
H16A C16 H16C 109.5 . .
H16B C16 H16C 109.5 . .
C14 C17 H17A 109.5 . .
C14 C17 H17B 109.5 . .
C14 C17 H17C 109.5 . .
H17A C17 H17B 109.5 . .
H17A C17 H17C 109.5 . .
H17B C17 H17C 109.5 . .
C19 C18 C23 134.0(6) . .
C19 C18 Th1 74.3(4) . .
C22 C18 C19 105.9(6) . .
C22 C18 C23 117.3(6) . .
C22 C18 Th1 69.9(4) . .
C23 C18 Th1 134.2(4) . .
C18 C19 C27 132.0(6) . .
C18 C19 Th1 77.8(4) . .
C20 C19 C18 106.7(6) . .
C20 C19 C27 120.6(6) . .
C20 C19 Th1 68.7(4) . .
C27 C19 Th1 125.2(4) . .
C19 C20 H20 125.0 . .
C19 C20 Th1 82.5(4) . .
C21 C20 C19 109.9(6) . .
C21 C20 H20 125.0 . .
C21 C20 Th1 75.0(4) . .
Th1 C20 H20 109.8 . .
C20 C21 C31 127.1(6) . .
C20 C21 Th1 75.5(4) . .
C22 C21 C20 106.4(6) . .
C22 C21 C31 126.4(6) . .
C22 C21 Th1 78.7(4) . .
C31 C21 Th1 109.1(4) . .
C18 C22 H22 124.5 . .
C18 C22 Th1 81.8(4) . .
C21 C22 C18 111.0(6) . .
C21 C22 H22 124.5 . .
C21 C22 Th1 72.6(4) . .
Th1 C22 H22 112.9 . .
C18 C23 C24 111.8(6) . .
C18 C23 C26 107.5(5) . .
C24 C23 C26 106.4(6) . .
C25 C23 C18 117.2(6) . .
C25 C23 C24 104.4(6) . .
C25 C23 C26 109.1(6) . .
C23 C24 H24A 109.5 . .
C23 C24 H24B 109.5 . .
C23 C24 H24C 109.5 . .
H24A C24 H24B 109.5 . .
H24A C24 H24C 109.5 . .
H24B C24 H24C 109.5 . .
C23 C25 H25A 109.5 . .
C23 C25 H25B 109.5 . .
C23 C25 H25C 109.5 . .
H25A C25 H25B 109.5 . .
H25A C25 H25C 109.5 . .
H25B C25 H25C 109.5 . .
C23 C26 H26A 109.5 . .
C23 C26 H26B 109.5 . .
C23 C26 H26C 109.5 . .
H26A C26 H26B 109.5 . .
H26A C26 H26C 109.5 . .
H26B C26 H26C 109.5 . .
C19 C27 C28 113.8(6) . .
C19 C27 C29 110.1(6) . .
C19 C27 C30 110.5(6) . .
C28 C27 C30 106.2(6) . .
C29 C27 C28 110.5(6) . .
C29 C27 C30 105.4(6) . .
C27 C28 H28A 109.5 . .
C27 C28 H28B 109.5 . .
C27 C28 H28C 109.5 . .
H28A C28 H28B 109.5 . .
H28A C28 H28C 109.5 . .
H28B C28 H28C 109.5 . .
C27 C29 H29A 109.5 . .
C27 C29 H29B 109.5 . .
C27 C29 H29C 109.5 . .
H29A C29 H29B 109.5 . .
H29A C29 H29C 109.5 . .
H29B C29 H29C 109.5 . .
C27 C30 H30A 109.5 . .
C27 C30 H30B 109.5 . .
C27 C30 H30C 109.5 . .
H30A C30 H30B 109.5 . .
H30A C30 H30C 109.5 . .
H30B C30 H30C 109.5 . .
C32 C31 C21 110.0(6) . .
C33 C31 C21 110.4(5) . .
C33 C31 C32 110.3(6) . .
C33 C31 C34 109.5(6) . .
C34 C31 C21 108.9(5) . .
C34 C31 C32 107.7(5) . .
C31 C32 H32A 109.5 . .
C31 C32 H32B 109.5 . .
C31 C32 H32C 109.5 . .
H32A C32 H32B 109.5 . .
H32A C32 H32C 109.5 . .
H32B C32 H32C 109.5 . .
C31 C33 H33A 109.5 . .
C31 C33 H33B 109.5 . .
C31 C33 H33C 109.5 . .
H33A C33 H33B 109.5 . .
H33A C33 H33C 109.5 . .
H33B C33 H33C 109.5 . .
C31 C34 H34A 109.5 . .
C31 C34 H34B 109.5 . .
C31 C34 H34C 109.5 . .
H34A C34 H34B 109.5 . .
H34A C34 H34C 109.5 . .
H34B C34 H34C 109.5 . .
N1 C35 P1 143.8(5) . .
N1 C35 Th1 70.0(4) . .
P1 C35 Th1 146.1(4) . .
C37 C36 P1 120.3(5) . .
C41 C36 C37 118.0(6) . .
C41 C36 P1 121.6(5) . .
C36 C37 C42 123.9(6) . .
C38 C37 C36 118.6(6) . .
C38 C37 C42 117.5(6) . .
C37 C38 H38 117.9 . .
C37 C38 C39 124.2(7) . .
C39 C38 H38 117.9 . .
C38 C39 C46 123.2(7) . .
C38 C39 C46' 123.2(7) . .
C40 C39 C38 114.9(6) . .
C40 C39 C46 121.7(6) . .
C40 C39 C46' 121.7(6) . .
C39 C40 H40 117.2 . .
C39 C40 C41 125.6(6) . .
C41 C40 H40 117.2 . .
C36 C41 C50 129.7(6) . .
C40 C41 C36 116.9(6) . .
C40 C41 C50 113.2(6) . .
C37 C42 C44 111.4(6) . .
C37 C42 C45 111.7(7) . .
C43 C42 C37 111.0(6) . .
C43 C42 C44 110.8(7) . .
C43 C42 C45 106.0(7) . .
C44 C42 C45 105.8(7) . .
C42 C43 H43A 109.5 . .
C42 C43 H43B 109.5 . .
C42 C43 H43C 109.5 . .
H43A C43 H43B 109.5 . .
H43A C43 H43C 109.5 . .
H43B C43 H43C 109.5 . .
C42 C44 H44A 109.5 . .
C42 C44 H44B 109.5 . .
C42 C44 H44C 109.5 . .
H44A C44 H44B 109.5 . .
H44A C44 H44C 109.5 . .
H44B C44 H44C 109.5 . .
C42 C45 H45A 109.5 . .
C42 C45 H45B 109.5 . .
C42 C45 H45C 109.5 . .
H45A C45 H45B 109.5 . .
H45A C45 H45C 109.5 . .
H45B C45 H45C 109.5 . .
C39 C46 C48 113.3(7) . .
C39 C46 C49 108.7(6) . .
C47 C46 C39 108.4(6) . .
C47 C46 C48 109.5(8) . .
C47 C46 C49 111.1(9) . .
C49 C46 C48 105.8(8) . .
C46 C47 H47A 109.5 . .
C46 C47 H47B 109.5 . .
C46 C47 H47C 109.5 . .
H47A C47 H47B 109.5 . .
H47A C47 H47C 109.5 . .
H47B C47 H47C 109.5 . .
C46 C48 H48A 109.5 . .
C46 C48 H48B 109.5 . .
C46 C48 H48C 109.5 . .
H48A C48 H48B 109.5 . .
H48A C48 H48C 109.5 . .
H48B C48 H48C 109.5 . .
C46 C49 H49A 109.5 . .
C46 C49 H49B 109.5 . .
C46 C49 H49C 109.5 . .
H49A C49 H49B 109.5 . .
H49A C49 H49C 109.5 . .
H49B C49 H49C 109.5 . .
C47' C46' C39 108.4(14) . .
C47' C46' C48' 108(2) . .
C47' C46' C49' 99(2) . .
C48' C46' C39 113.7(18) . .
C48' C46' C49' 113(2) . .
C49' C46' C39 114.5(16) . .
C46' C47' H47D 109.5 . .
C46' C47' H47E 109.5 . .
C46' C47' H47F 109.5 . .
H47D C47' H47E 109.5 . .
H47D C47' H47F 109.5 . .
H47E C47' H47F 109.5 . .
C46' C48' H48D 109.5 . .
C46' C48' H48E 109.5 . .
C46' C48' H48F 109.5 . .
H48D C48' H48E 109.5 . .
H48D C48' H48F 109.5 . .
H48E C48' H48F 109.5 . .
C46' C49' H49D 109.5 . .
C46' C49' H49E 109.5 . .
C46' C49' H49F 109.5 . .
H49D C49' H49E 109.5 . .
H49D C49' H49F 109.5 . .
H49E C49' H49F 109.5 . .
C41 C50 C51 111.2(6) . .
C41 C50 C52 110.2(6) . .
C41 C50 C53 116.1(6) . .
C51 C50 C53 107.5(6) . .
C52 C50 C51 108.8(7) . .
C52 C50 C53 102.4(6) . .
C50 C51 H51A 109.5 . .
C50 C51 H51B 109.5 . .
C50 C51 H51C 109.5 . .
H51A C51 H51B 109.5 . .
H51A C51 H51C 109.5 . .
H51B C51 H51C 109.5 . .
C50 C52 H52A 109.5 . .
C50 C52 H52B 109.5 . .
C50 C52 H52C 109.5 . .
H52A C52 H52B 109.5 . .
H52A C52 H52C 109.5 . .
H52B C52 H52C 109.5 . .
C50 C53 H53A 109.5 . .
C50 C53 H53B 109.5 . .
C50 C53 H53C 109.5 . .
H53A C53 H53B 109.5 . .
H53A C53 H53C 109.5 . .
H53B C53 H53C 109.5 . .
C55 C54 H54 107.5 . .
C59 C54 H54 107.5 . .
C59 C54 C55 111.1(7) . .
C59 C54 N1 110.2(6) . .
N1 C54 H54 107.5 . .
N1 C54 C55 112.8(6) . .
C54 C55 H55A 109.9 . .
C54 C55 H55B 109.9 . .
C54 C55 C56 109.0(7) . .
H55A C55 H55B 108.3 . .
C56 C55 H55A 109.9 . .
C56 C55 H55B 109.9 . .
C55 C56 H56A 109.3 . .
C55 C56 H56B 109.3 . .
H56A C56 H56B 108.0 . .
C57 C56 C55 111.6(8) . .
C57 C56 H56A 109.3 . .
C57 C56 H56B 109.3 . .
C56 C57 H57A 109.6 . .
C56 C57 H57B 109.6 . .
C56 C57 C58 110.3(7) . .
H57A C57 H57B 108.1 . .
C58 C57 H57A 109.6 . .
C58 C57 H57B 109.6 . .
C57 C58 H58A 109.6 . .
C57 C58 H58B 109.6 . .
C57 C58 C59 110.2(8) . .
H58A C58 H58B 108.1 . .
C59 C58 H58A 109.6 . .
C59 C58 H58B 109.6 . .
C54 C59 C58 111.2(7) . .
C54 C59 H59A 109.4 . .
C54 C59 H59B 109.4 . .
C58 C59 H59A 109.4 . .
C58 C59 H59B 109.4 . .
H59A C59 H59B 108.0 . .
C61' C60' H60' 120.0 . .
C61' C60' C65' 120.0 . .
C65' C60' H60' 120.0 . .
C60' C61' H61' 120.0 . .
C60' C61' C62' 120.0 . .
C62' C61' H61' 120.0 . .
C61' C62' H62' 120.0 . .
C63' C62' C61' 120.0 . .
C63' C62' H62' 120.0 . .
C62' C63' H63' 120.0 . .
C62' C63' C64' 120.0 . .
C64' C63' H63' 120.0 . .
C63' C64' H64' 120.0 . .
C65' C64' C63' 120.0 . .
C65' C64' H64' 120.0 . .
C60' C65' H65' 120.0 . .
C64' C65' C60' 120.0 . .
C64' C65' H65' 120.0 . .
C67 C66 H66 121.0 . .
C68 C66 H66 121.0 2_776 .
C68 C66 C67 118(2) 2_776 .
C66 C67 H67 119.4 . .
C68 C67 C66 121(2) . .
C68 C67 H67 119.4 . .
C66 C68 H68 119.8 2_776 .
C67 C68 C66 120(2) . 2_776
C67 C68 H68 119.8 . .
C35 N1 C54 120.1(6) . .
C35 N1 Th1 76.7(4) . .
C54 N1 Th1 161.1(5) . .
C35 P1 C36 112.1(3) . .
C1 Th1 C2 28.30(19) . .
C1 Th1 C18 133.5(2) . .
C1 Th1 C19 161.4(2) . .
C2 Th1 C18 105.35(19) . .
C3 Th1 C1 46.3(2) . .
C3 Th1 C2 27.31(19) . .
C3 Th1 C18 90.9(2) . .
C3 Th1 C19 117.4(2) . .
C3 Th1 C22 87.9(2) . .
C4 Th1 C1 47.92(19) . .
C4 Th1 C2 47.16(19) . .
C4 Th1 C3 29.1(2) . .
C4 Th1 C18 105.33(19) . .
C4 Th1 C19 124.20(19) . .
C4 Th1 C20 151.7(2) . .
C4 Th1 C21 139.9(2) . .
C4 Th1 C22 112.6(2) . .
C5 Th1 C1 28.76(19) . .
C5 Th1 C2 46.8(2) . .
C5 Th1 C3 46.9(2) . .
C5 Th1 C4 29.3(2) . .
C5 Th1 C18 134.28(19) . .
C5 Th1 C19 151.81(19) . .
C5 Th1 C20 178.72(19) . .
C5 Th1 C21 151.3(2) . .
C5 Th1 C22 134.2(2) . .
C19 Th1 C2 133.1(2) . .
C19 Th1 C18 28.0(2) . .
C20 Th1 C1 151.51(19) . .
C20 Th1 C2 134.21(19) . .
C20 Th1 C3 134.3(2) . .
C20 Th1 C18 46.87(19) . .
C20 Th1 C19 28.78(18) . .
C20 Th1 C22 47.1(2) . .
C21 Th1 C1 123.84(19) . .
C21 Th1 C2 105.09(19) . .
C21 Th1 C3 112.3(2) . .
C21 Th1 C18 47.45(18) . .
C21 Th1 C19 47.92(18) . .
C21 Th1 C20 29.50(19) . .
C21 Th1 C22 28.67(19) . .
C22 Th1 C1 116.99(19) . .
C22 Th1 C2 90.43(19) . .
C22 Th1 C18 28.29(17) . .
C22 Th1 C19 46.56(18) . .
C35 Th1 C1 92.8(2) . .
C35 Th1 C2 118.7(2) . .
C35 Th1 C3 137.5(2) . .
C35 Th1 C4 118.8(2) . .
C35 Th1 C5 92.5(2) . .
C35 Th1 C18 131.6(2) . .
C35 Th1 C19 104.8(2) . .
C35 Th1 C20 86.3(2) . .
C35 Th1 C21 99.4(2) . .
C35 Th1 C22 127.9(2) . .
N1 Th1 C1 102.1(2) . .
N1 Th1 C2 129.9(2) . .
N1 Th1 C3 130.2(2) . .
N1 Th1 C4 101.8(2) . .
N1 Th1 C5 86.2(2) . .
N1 Th1 C18 122.4(2) . .
N1 Th1 C19 96.0(2) . .
N1 Th1 C20 92.6(2) . .
N1 Th1 C21 117.6(2) . .
N1 Th1 C22 139.2(2) . .
N1 Th1 C35 33.3(2) . .

loop_
_geom_bond_atom_site_label_1
_geom_bond_atom_site_label_2
_geom_bond_distance
_geom_bond_site_symmetry_2
C60 H60 0.9300 .
C60 C61 1.3900 .
C60 C65 1.3900 .
C61 H61 0.9300 .
C61 C62 1.3900 .
C62 H62 0.9300 .
C62 C63 1.3900 .
C63 H63 0.9300 .
C63 C64 1.3900 .
C64 H64 0.9300 .
C64 C65 1.3900 .
C65 H65 0.9300 .
C1 C2 1.456(10) .
C1 C5 1.435(9) .
C1 C6 1.525(10) .
C1 Th1 2.957(6) .
C2 C3 1.387(10) .
C2 C10 1.554(10) .
C2 Th1 2.996(6) .
C3 H3 0.9300 .
C3 C4 1.413(10) .
C3 Th1 2.845(7) .
C4 C5 1.407(10) .
C4 C14 1.522(9) .
C4 Th1 2.779(7) .
C5 H5 0.9300 .
C5 Th1 2.779(6) .
C6 C7 1.559(11) .
C6 C8 1.537(10) .
C6 C9 1.546(10) .
C7 H7A 0.9600 .
C7 H7B 0.9600 .
C7 H7C 0.9600 .
C8 H8A 0.9600 .
C8 H8B 0.9600 .
C8 H8C 0.9600 .
C9 H9A 0.9600 .
C9 H9B 0.9600 .
C9 H9C 0.9600 .
C10 C11 1.542(10) .
C10 C12 1.541(10) .
C10 C13 1.552(11) .
C11 H11A 0.9600 .
C11 H11B 0.9600 .
C11 H11C 0.9600 .
C12 H12A 0.9600 .
C12 H12B 0.9600 .
C12 H12C 0.9600 .
C13 H13A 0.9600 .
C13 H13B 0.9600 .
C13 H13C 0.9600 .
C14 C15 1.536(10) .
C14 C16 1.529(10) .
C14 C17 1.524(10) .
C15 H15A 0.9600 .
C15 H15B 0.9600 .
C15 H15C 0.9600 .
C16 H16A 0.9600 .
C16 H16B 0.9600 .
C16 H16C 0.9600 .
C17 H17A 0.9600 .
C17 H17B 0.9600 .
C17 H17C 0.9600 .
C18 C19 1.444(10) .
C18 C22 1.442(9) .
C18 C23 1.536(9) .
C18 Th1 3.011(6) .
C19 C20 1.440(9) .
C19 C27 1.533(9) .
C19 Th1 2.965(6) .
C20 H20 0.9300 .
C20 C21 1.417(9) .
C20 Th1 2.786(6) .
C21 C22 1.398(9) .
C21 C31 1.538(9) .
C21 Th1 2.780(6) .
C22 H22 0.9300 .
C22 Th1 2.857(7) .
C23 C24 1.544(11) .
C23 C25 1.536(10) .
C23 C26 1.545(9) .
C24 H24A 0.9600 .
C24 H24B 0.9600 .
C24 H24C 0.9600 .
C25 H25A 0.9600 .
C25 H25B 0.9600 .
C25 H25C 0.9600 .
C26 H26A 0.9600 .
C26 H26B 0.9600 .
C26 H26C 0.9600 .
C27 C28 1.545(9) .
C27 C29 1.539(9) .
C27 C30 1.545(10) .
C28 H28A 0.9600 .
C28 H28B 0.9600 .
C28 H28C 0.9600 .
C29 H29A 0.9600 .
C29 H29B 0.9600 .
C29 H29C 0.9600 .
C30 H30A 0.9600 .
C30 H30B 0.9600 .
C30 H30C 0.9600 .
C31 C32 1.528(9) .
C31 C33 1.520(9) .
C31 C34 1.522(9) .
C32 H32A 0.9600 .
C32 H32B 0.9600 .
C32 H32C 0.9600 .
C33 H33A 0.9600 .
C33 H33B 0.9600 .
C33 H33C 0.9600 .
C34 H34A 0.9600 .
C34 H34B 0.9600 .
C34 H34C 0.9600 .
C35 N1 1.353(9) .
C35 P1 1.710(7) .
C35 Th1 2.398(7) .
C36 C37 1.450(10) .
C36 C41 1.435(9) .
C36 P1 1.907(7) .
C37 C38 1.394(10) .
C37 C42 1.541(10) .
C38 H38 0.9300 .
C38 C39 1.407(10) .
C39 C40 1.384(10) .
C39 C46 1.506(3) .
C39 C46' 1.506(3) .
C40 H40 0.9300 .
C40 C41 1.418(9) .
C41 C50 1.515(5) .
C42 C43 1.535(11) .
C42 C44 1.544(11) .
C42 C45 1.548(11) .
C43 H43A 0.9600 .
C43 H43B 0.9600 .
C43 H43C 0.9600 .
C44 H44A 0.9600 .
C44 H44B 0.9600 .
C44 H44C 0.9600 .
C45 H45A 0.9600 .
C45 H45B 0.9600 .
C45 H45C 0.9600 .
C46 C47 1.502(5) .
C46 C48 1.506(5) .
C46 C49 1.507(5) .
C47 H47A 0.9600 .
C47 H47B 0.9600 .
C47 H47C 0.9600 .
C48 H48A 0.9600 .
C48 H48B 0.9600 .
C48 H48C 0.9600 .
C49 H49A 0.9600 .
C49 H49B 0.9600 .
C49 H49C 0.9600 .
C46' C47' 1.502(5) .
C46' C48' 1.499(5) .
C46' C49' 1.502(5) .
C47' H47D 0.9600 .
C47' H47E 0.9600 .
C47' H47F 0.9600 .
C48' H48D 0.9600 .
C48' H48E 0.9600 .
C48' H48F 0.9600 .
C49' H49D 0.9600 .
C49' H49E 0.9600 .
C49' H49F 0.9600 .
C50 C51 1.513(8) .
C50 C52 1.512(4) .
C50 C53 1.549(10) .
C51 H51A 0.9600 .
C51 H51B 0.9600 .
C51 H51C 0.9600 .
C52 H52A 0.9600 .
C52 H52B 0.9600 .
C52 H52C 0.9600 .
C53 H53A 0.9600 .
C53 H53B 0.9600 .
C53 H53C 0.9600 .
C54 H54 0.9800 .
C54 C55 1.512(10) .
C54 C59 1.487(11) .
C54 N1 1.508(8) .
C55 H55A 0.9700 .
C55 H55B 0.9700 .
C55 C56 1.538(11) .
C56 H56A 0.9700 .
C56 H56B 0.9700 .
C56 C57 1.508(13) .
C57 H57A 0.9700 .
C57 H57B 0.9700 .
C57 C58 1.543(13) .
C58 H58A 0.9700 .
C58 H58B 0.9700 .
C58 C59 1.544(11) .
C59 H59A 0.9700 .
C59 H59B 0.9700 .
C60' H60' 0.9300 .
C60' C61' 1.3900 .
C60' C65' 1.3900 .
C61' H61' 0.9300 .
C61' C62' 1.3900 .
C62' H62' 0.9300 .
C62' C63' 1.3900 .
C63' H63' 0.9300 .
C63' C64' 1.3900 .
C64' H64' 0.9300 .
C64' C65' 1.3900 .
C65' H65' 0.9300 .
C66 H66 0.9300 .
C66 C67 1.40(3) .
C66 C68 1.37(3) 2_776
C67 H67 0.9300 .
C67 C68 1.30(3) .
C68 C66 1.37(3) 2_776
C68 H68 0.9300 .
N1 Th1 2.316(6) .

loop_
_geom_torsion_atom_site_label_1
_geom_torsion_atom_site_label_2
_geom_torsion_atom_site_label_3
_geom_torsion_atom_site_label_4
_geom_torsion
_geom_torsion_site_symmetry_1
_geom_torsion_site_symmetry_4
C60 C61 C62 C63 0.0 . .
C61 C60 C65 C64 0.0 . .
C61 C62 C63 C64 0.0 . .
C62 C63 C64 C65 0.0 . .
C63 C64 C65 C60 0.0 . .
C65 C60 C61 C62 0.0 . .
C1 C2 C3 C4 -2.2(8) . .
C1 C2 C3 Th1 66.0(4) . .
C1 C2 C10 C11 -38.6(10) . .
C1 C2 C10 C12 83.1(9) . .
C1 C2 C10 C13 -160.7(7) . .
C2 C1 C5 C4 1.9(7) . .
C2 C1 C5 Th1 -69.4(4) . .
C2 C1 C6 C7 -174.6(7) . .
C2 C1 C6 C8 65.8(10) . .
C2 C1 C6 C9 -58.4(10) . .
C2 C3 C4 C5 3.3(8) . .
C2 C3 C4 C14 179.0(7) . .
C2 C3 C4 Th1 74.2(5) . .
C3 C2 C10 C11 161.9(6) . .
C3 C2 C10 C12 -76.4(8) . .
C3 C2 C10 C13 39.8(9) . .
C3 C4 C5 C1 -3.1(8) . .
C3 C4 C5 Th1 72.9(5) . .
C3 C4 C14 C15 29.5(10) . .
C3 C4 C14 C16 149.2(7) . .
C3 C4 C14 C17 -91.1(9) . .
C5 C1 C2 C3 0.2(7) . .
C5 C1 C2 C10 -161.1(7) . .
C5 C1 C2 Th1 63.4(4) . .
C5 C1 C6 C7 -5.5(9) . .
C5 C1 C6 C8 -125.1(7) . .
C5 C1 C6 C9 110.7(8) . .
C5 C4 C14 C15 -155.6(7) . .
C5 C4 C14 C16 -35.9(10) . .
C5 C4 C14 C17 83.8(9) . .
C6 C1 C2 C3 170.4(7) . .
C6 C1 C2 C10 9.2(12) . .
C6 C1 C2 Th1 -126.4(8) . .
C6 C1 C5 C4 -169.9(6) . .
C6 C1 C5 Th1 118.9(6) . .
C10 C2 C3 C4 162.1(6) . .
C10 C2 C3 Th1 -129.8(5) . .
C14 C4 C5 C1 -178.9(6) . .
C14 C4 C5 Th1 -102.9(7) . .
C18 C19 C20 C21 1.8(7) . .
C18 C19 C20 Th1 -69.2(4) . .
C18 C19 C27 C28 65.2(9) . .
C18 C19 C27 C29 -59.5(9) . .
C18 C19 C27 C30 -175.5(6) . .
C19 C18 C22 C21 -1.6(8) . .
C19 C18 C22 Th1 66.1(4) . .
C19 C18 C23 C24 -162.3(7) . .
C19 C18 C23 C25 -41.9(10) . .
C19 C18 C23 C26 81.4(9) . .
C19 C20 C21 C22 -2.8(7) . .
C19 C20 C21 C31 -179.3(6) . .
C19 C20 C21 Th1 -76.1(5) . .
C20 C19 C27 C28 -125.7(7) . .
C20 C19 C27 C29 109.7(7) . .
C20 C19 C27 C30 -6.4(9) . .
C20 C21 C22 C18 2.7(8) . .
C20 C21 C22 Th1 -71.0(4) . .
C20 C21 C31 C32 -153.0(7) . .
C20 C21 C31 C33 -31.0(9) . .
C20 C21 C31 C34 89.2(8) . .
C22 C18 C19 C20 -0.1(7) . .
C22 C18 C19 C27 170.1(6) . .
C22 C18 C19 Th1 -63.2(4) . .
C22 C18 C23 C24 39.9(8) . .
C22 C18 C23 C25 160.3(6) . .
C22 C18 C23 C26 -76.5(8) . .
C22 C21 C31 C32 31.2(9) . .
C22 C21 C31 C33 153.2(7) . .
C22 C21 C31 C34 -86.6(8) . .
C23 C18 C19 C20 -159.7(7) . .
C23 C18 C19 C27 10.5(12) . .
C23 C18 C19 Th1 137.2(7) . .
C23 C18 C22 C21 162.0(6) . .
C23 C18 C22 Th1 -130.3(5) . .
C27 C19 C20 C21 -169.8(6) . .
C27 C19 C20 Th1 119.2(6) . .
C31 C21 C22 C18 179.2(6) . .
C31 C21 C22 Th1 105.5(6) . .
C36 C37 C38 C39 3.3(11) . .
C36 C37 C42 C43 76.6(9) . .
C36 C37 C42 C44 -47.4(10) . .
C36 C37 C42 C45 -165.4(7) . .
C36 C41 C50 C51 -116.7(8) . .
C36 C41 C50 C52 122.5(9) . .
C36 C41 C50 C53 6.6(10) . .
C37 C36 C41 C40 14.3(9) . .
C37 C36 C41 C50 -161.0(7) . .
C37 C38 C39 C40 5.6(11) . .
C37 C38 C39 C46 -177.9(7) . .
C37 C38 C39 C46' -177.9(7) . .
C38 C37 C42 C43 -104.8(8) . .
C38 C37 C42 C44 131.2(7) . .
C38 C37 C42 C45 13.2(10) . .
C38 C39 C40 C41 -4.6(11) . .
C38 C39 C46 C47 -111.0(9) . .
C38 C39 C46 C48 10.7(11) . .
C38 C39 C46 C49 128.0(9) . .
C38 C39 C46' C47' -57(2) . .
C38 C39 C46' C48' 62(2) . .
C38 C39 C46' C49' -166(2) . .
C39 C40 C41 C36 -5.4(11) . .
C39 C40 C41 C50 170.6(7) . .
C40 C39 C46 C47 65.2(10) . .
C40 C39 C46 C48 -173.1(8) . .
C40 C39 C46 C49 -55.8(10) . .
C40 C39 C46' C47' 118.7(19) . .
C40 C39 C46' C48' -122(2) . .
C40 C39 C46' C49' 10(2) . .
C40 C41 C50 C51 67.9(8) . .
C40 C41 C50 C52 -52.9(9) . .
C40 C41 C50 C53 -168.8(6) . .
C41 C36 C37 C38 -13.5(10) . .
C41 C36 C37 C42 165.1(6) . .
C42 C37 C38 C39 -175.4(7) . .
C46 C39 C40 C41 178.9(7) . .
C46' C39 C40 C41 178.9(7) . .
C54 C55 C56 C57 -58.6(10) . .
C55 C54 C59 C58 -58.9(10) . .
C55 C54 N1 C35 140.9(7) . .
C55 C54 N1 Th1 -68.4(16) . .
C55 C56 C57 C58 56.7(10) . .
C56 C57 C58 C59 -54.3(11) . .
C57 C58 C59 C54 55.7(11) . .
C59 C54 C55 C56 59.2(10) . .
C59 C54 N1 C35 -94.2(8) . .
C59 C54 N1 Th1 56.5(17) . .
C60' C61' C62' C63' 0.0 . .
C61' C60' C65' C64' 0.0 . .
C61' C62' C63' C64' 0.0 . .
C62' C63' C64' C65' 0.0 . .
C63' C64' C65' C60' 0.0 . .
C65' C60' C61' C62' 0.0 . .
C66 C67 C68 C66 6(3) . 2_776
C68 C66 C67 C68 -6(3) 2_776 .
N1 C35 P1 C36 1.8(10) . .
N1 C54 C55 C56 -176.4(7) . .
N1 C54 C59 C58 175.3(7) . .
P1 C35 N1 C54 -11.2(12) . .
P1 C35 N1 Th1 178.2(9) . .
P1 C36 C37 C38 163.6(5) . .
P1 C36 C37 C42 -17.8(9) . .
P1 C36 C41 C40 -162.8(5) . .
P1 C36 C41 C50 22.0(10) . .
Th1 C1 C2 C3 -63.2(4) . .
Th1 C1 C2 C10 135.6(7) . .
Th1 C1 C5 C4 71.2(5) . .
Th1 C1 C6 C7 78.7(7) . .
Th1 C1 C6 C8 -40.8(8) . .
Th1 C1 C6 C9 -165.1(5) . .
Th1 C2 C3 C4 -68.1(5) . .
Th1 C2 C10 C11 72.6(9) . .
Th1 C2 C10 C12 -165.7(5) . .
Th1 C2 C10 C13 -49.5(9) . .
Th1 C3 C4 C5 -71.0(5) . .
Th1 C3 C4 C14 104.8(7) . .
Th1 C4 C5 C1 -76.0(5) . .
Th1 C4 C14 C15 118.9(5) . .
Th1 C4 C14 C16 -121.4(6) . .
Th1 C4 C14 C17 -1.6(7) . .
Th1 C18 C19 C20 63.0(4) . .
Th1 C18 C19 C27 -126.7(7) . .
Th1 C18 C22 C21 -67.8(5) . .
Th1 C18 C23 C24 -48.0(8) . .
Th1 C18 C23 C25 72.4(9) . .
Th1 C18 C23 C26 -164.3(5) . .
Th1 C19 C20 C21 71.0(5) . .
Th1 C19 C27 C28 -41.4(8) . .
Th1 C19 C27 C29 -166.1(5) . .
Th1 C19 C27 C30 77.9(7) . .
Th1 C20 C21 C22 73.3(5) . .
Th1 C20 C21 C31 -103.1(6) . .
Th1 C21 C22 C18 73.7(5) . .
Th1 C21 C31 C32 121.1(5) . .
Th1 C21 C31 C33 -117.0(5) . .
Th1 C21 C31 C34 3.3(6) . .
Th1 C35 N1 C54 170.6(6) . .
Th1 C35 P1 C36 178.6(6) . .
